data_7117149
loop_
_publ_author_name
'Wenqing Wang'
'Xingyong Wang'
'Zaichao Zhang'
'Ningning Yuan'
'Xinping Wang'

_publ_section_title
;
 The long-sought seventeen-electron radical [(C6Me6)Cr(CO)3]+: isolation,
 crystal structure and substitution reaction
;
_journal_name_full Chem.Commun.
_journal_page_first 8410
_journal_paper_doi 10.1039/C5cc01941A
_journal_volume 51
_journal_year 2015
_chemical_formula_moiety 'C32 H33 Cr O2 P'
_chemical_formula_sum 'C32 H33 Cr O2 P'
_chemical_formula_weight 532.55
_chemical_name_systematic
; 
 ? 
;
_space_group_IT_number 2
_symmetry_cell_setting triclinic
_symmetry_space_group_name_Hall '-P 1'
_symmetry_space_group_name_H-M 'P -1'
_atom_sites_solution_hydrogens geom
_atom_sites_solution_primary direct
_atom_sites_solution_secondary difmap
_audit_creation_method SHELXL-97
_audit_update_record
;
2015-02-03 deposited with the CCDC.
2015-03-24 downloaded from the CCDC.
;
_cell_angle_alpha 90.671(7)
_cell_angle_beta 99.551(7)
_cell_angle_gamma 116.355(7)
_cell_formula_units_Z 2
_cell_length_a 8.649(4)
_cell_length_b 9.593(4)
_cell_length_c 17.771(8)
_cell_measurement_reflns_used 3269
_cell_measurement_temperature 123(2)
_cell_measurement_theta_max 27.36
_cell_measurement_theta_min 2.34
_cell_volume 1296.8(10)
_computing_cell_refinement 'Bruker SAINT'
_computing_data_collection 'Bruker APEX DUO'
_computing_data_reduction 'Bruker SAINT'
_computing_molecular_graphics 'Bruker SHELXTL'
_computing_publication_material 'Bruker SHELXTL'
_computing_structure_refinement 'SHELXL-97 (Sheldrick, 2008)'
_computing_structure_solution 'SHELXS-97 (Sheldrick, 2008)'
_diffrn_ambient_temperature 123(2)
_diffrn_measured_fraction_theta_full 0.967
_diffrn_measured_fraction_theta_max 0.967
_diffrn_radiation_monochromator graphite
_diffrn_radiation_source 'fine-focus sealed tube'
_diffrn_radiation_type MoK\a
_diffrn_radiation_wavelength 0.71073
_diffrn_reflns_av_R_equivalents 0.0721
_diffrn_reflns_av_sigmaI/netI 0.1143
_diffrn_reflns_limit_h_max 11
_diffrn_reflns_limit_h_min -11
_diffrn_reflns_limit_k_max 11
_diffrn_reflns_limit_k_min -12
_diffrn_reflns_limit_l_max 22
_diffrn_reflns_limit_l_min -23
_diffrn_reflns_number 11036
_diffrn_reflns_theta_full 27.55
_diffrn_reflns_theta_max 27.55
_diffrn_reflns_theta_min 2.34
_exptl_absorpt_coefficient_mu 0.531
_exptl_absorpt_correction_T_max 0.885
_exptl_absorpt_correction_T_min 0.858
_exptl_absorpt_correction_type multi-scan
_exptl_absorpt_process_details 'SADABS (Bruker, 2000)'
_exptl_crystal_colour orange
_exptl_crystal_density_diffrn 1.364
_exptl_crystal_density_method 'not measured'
_exptl_crystal_description block
_exptl_crystal_F_000 560
_exptl_crystal_size_max 0.38
_exptl_crystal_size_mid 0.24
_exptl_crystal_size_min 0.23
_refine_diff_density_max 0.838
_refine_diff_density_min -1.039
_refine_diff_density_rms 0.141
_refine_ls_extinction_method none
_refine_ls_goodness_of_fit_ref 1.097
_refine_ls_hydrogen_treatment constr
_refine_ls_matrix_type full
_refine_ls_number_parameters 331
_refine_ls_number_reflns 5799
_refine_ls_number_restraints 0
_refine_ls_restrained_S_all 1.097
_refine_ls_R_factor_all 0.1237
_refine_ls_R_factor_gt 0.0832
_refine_ls_shift/su_max 0.000
_refine_ls_shift/su_mean 0.000
_refine_ls_structure_factor_coef Fsqd
_refine_ls_weighting_details 'calc w=1/[\s^2^(Fo^2^)+(0.0905P)^2^+3.7366P] where P=(Fo^2^+2Fc^2^)/3'
_refine_ls_weighting_scheme calc
_refine_ls_wR_factor_gt 0.1916
_refine_ls_wR_factor_ref 0.2212
_reflns_number_gt 4166
_reflns_number_total 5799
_reflns_threshold_expression >2sigma(I)
_cod_data_source_file c5cc01941a2.cif
_cod_data_source_block 1a
_cod_original_sg_symbol_Hall '-P 1  '
_cod_original_sg_symbol_H-M 'P -1  '
_cod_database_code 7117149

loop_
_symmetry_equiv_pos_as_xyz
'x, y, z'
'-x, -y, -z'

loop_
_atom_site_label
_atom_site_type_symbol
_atom_site_fract_x
_atom_site_fract_y
_atom_site_fract_z
_atom_site_U_iso_or_equiv
_atom_site_adp_type
_atom_site_occupancy
_atom_site_symmetry_multiplicity
_atom_site_calc_flag
_atom_site_refinement_flags
_atom_site_disorder_assembly
_atom_site_disorder_group
Cr1 Cr 0.02549(9) 0.74677(7) 0.34448(4) 0.0154(2) Uani 1 1 d . . .
P1 P 0.06199(15) 0.74409(12) 0.21934(6) 0.0173(3) Uani 1 1 d . . .
C21 C 0.2625(6) 0.9014(5) 0.1956(3) 0.0195(9) Uani 1 1 d . . .
C5 C -0.1811(6) 0.8352(5) 0.3329(3) 0.0195(9) Uani 1 1 d . . .
C28 C -0.2806(6) 0.6266(5) 0.1377(3) 0.0255(10) Uani 1 1 d . . .
H28 H -0.3024 0.5462 0.1693 0.031 Uiso 1 1 calc R . .
C8 C 0.0693(6) 0.8518(5) 0.4626(2) 0.0188(9) Uani 1 1 d . . .
C3 C -0.0972(6) 0.7228(5) 0.4467(2) 0.0181(9) Uani 1 1 d . . .
C15 C 0.0796(6) 0.5734(4) 0.1789(3) 0.0199(9) Uani 1 1 d . . .
C2 C -0.0609(6) 0.5361(5) 0.3338(2) 0.0189(9) Uani 1 1 d . . .
C4 C -0.2223(6) 0.7127(5) 0.3809(3) 0.0199(9) Uani 1 1 d . . .
C27 C -0.1104(6) 0.7480(5) 0.1450(3) 0.0205(9) Uani 1 1 d . . .
C9 C -0.1515(7) 0.5961(5) 0.5013(3) 0.0275(11) Uani 1 1 d . . .
H9A H -0.0640 0.6283 0.5474 0.041 Uiso 1 1 calc R . .
H9B H -0.1627 0.5010 0.4774 0.041 Uiso 1 1 calc R . .
H9C H -0.2623 0.5789 0.5135 0.041 Uiso 1 1 calc R . .
C32 C -0.0817(7) 0.8690(5) 0.0973(3) 0.0227(10) Uani 1 1 d . . .
H32 H 0.0308 0.9506 0.1011 0.027 Uiso 1 1 calc R . .
C1 C 0.2441(6) 0.7646(5) 0.3730(3) 0.0229(10) Uani 1 1 d . . .
C31 C -0.2199(7) 0.8681(6) 0.0445(3) 0.0281(11) Uani 1 1 d . . .
H31 H -0.2003 0.9506 0.0142 0.034 Uiso 1 1 calc R . .
C10 C -0.4010(6) 0.5704(5) 0.3650(3) 0.0273(11) Uani 1 1 d . . .
H10A H -0.4796 0.5885 0.3914 0.041 Uiso 1 1 calc R . .
H10B H -0.3892 0.4808 0.3826 0.041 Uiso 1 1 calc R . .
H10C H -0.4472 0.5521 0.3109 0.041 Uiso 1 1 calc R . .
C13 C 0.2915(6) 1.1182(5) 0.4356(3) 0.0262(10) Uani 1 1 d . . .
H13A H 0.2969 1.1990 0.4032 0.039 Uiso 1 1 calc R . .
H13B H 0.3816 1.0888 0.4294 0.039 Uiso 1 1 calc R . .
H13C H 0.3091 1.1560 0.4881 0.039 Uiso 1 1 calc R . .
C7 C 0.1142(6) 0.9782(5) 0.4137(3) 0.0204(9) Uani 1 1 d . . .
C16 C 0.1963(6) 0.5264(5) 0.2219(3) 0.0237(10) Uani 1 1 d . . .
H16 H 0.2573 0.5771 0.2702 0.028 Uiso 1 1 calc R . .
C17 C 0.2215(7) 0.4060(5) 0.1932(3) 0.0269(11) Uani 1 1 d . . .
H17 H 0.3021 0.3783 0.2217 0.032 Uiso 1 1 calc R . .
C6 C -0.0126(6) 0.9677(5) 0.3492(3) 0.0205(9) Uani 1 1 d . . .
C14 C 0.2050(6) 0.8664(5) 0.5314(3) 0.0252(10) Uani 1 1 d . . .
H14A H 0.2016 0.9300 0.5726 0.038 Uiso 1 1 calc R . .
H14B H 0.3196 0.9139 0.5183 0.038 Uiso 1 1 calc R . .
H14C H 0.1804 0.7644 0.5472 0.038 Uiso 1 1 calc R . .
C11 C -0.3208(7) 0.8379(6) 0.2699(3) 0.0267(11) Uani 1 1 d . . .
H11A H -0.4075 0.7327 0.2522 0.040 Uiso 1 1 calc R . .
H11B H -0.2675 0.8883 0.2281 0.040 Uiso 1 1 calc R . .
H11C H -0.3760 0.8943 0.2895 0.040 Uiso 1 1 calc R . .
C24 C 0.5716(7) 1.1475(6) 0.1694(3) 0.0314(12) Uani 1 1 d . . .
H24 H 0.6750 1.2290 0.1605 0.038 Uiso 1 1 calc R . .
C25 C 0.4843(7) 1.0139(6) 0.1183(3) 0.0283(11) Uani 1 1 d . . .
H25 H 0.5287 1.0063 0.0750 0.034 Uiso 1 1 calc R . .
C23 C 0.5061(7) 1.1596(5) 0.2324(3) 0.0322(12) Uani 1 1 d . . .
H23 H 0.5633 1.2500 0.2662 0.039 Uiso 1 1 calc R . .
C22 C 0.3538(7) 1.0366(5) 0.2458(3) 0.0271(11) Uani 1 1 d . . .
H22 H 0.3115 1.0446 0.2896 0.033 Uiso 1 1 calc R . .
C30 C -0.3868(7) 0.7448(6) 0.0367(3) 0.0303(11) Uani 1 1 d . . .
H30 H -0.4781 0.7427 0.0000 0.036 Uiso 1 1 calc R . .
C26 C 0.3317(7) 0.8922(5) 0.1316(3) 0.0251(10) Uani 1 1 d . . .
H26 H 0.2743 0.8027 0.0973 0.030 Uiso 1 1 calc R . .
C29 C -0.4180(7) 0.6246(6) 0.0835(3) 0.0295(11) Uani 1 1 d . . .
H29 H -0.5306 0.5426 0.0788 0.035 Uiso 1 1 calc R . .
C12 C 0.0202(7) 1.1009(5) 0.2993(3) 0.0281(11) Uani 1 1 d . . .
H12A H -0.0614 1.1419 0.3035 0.042 Uiso 1 1 calc R . .
H12B H 0.0048 1.0636 0.2469 0.042 Uiso 1 1 calc R . .
H12C H 0.1381 1.1819 0.3159 0.042 Uiso 1 1 calc R . .
C20 C -0.0125(7) 0.4921(5) 0.1087(3) 0.0306(12) Uani 1 1 d . . .
H20 H -0.0922 0.5201 0.0795 0.037 Uiso 1 1 calc R . .
C19 C 0.0123(8) 0.3678(6) 0.0806(3) 0.0344(13) Uani 1 1 d . . .
H19 H -0.0510 0.3140 0.0330 0.041 Uiso 1 1 calc R . .
C18 C 0.1290(7) 0.3255(5) 0.1227(3) 0.0296(11) Uani 1 1 d . . .
H18 H 0.1459 0.2433 0.1041 0.035 Uiso 1 1 calc R . .
O2 O -0.1172(5) 0.3999(3) 0.3295(2) 0.0277(8) Uani 1 1 d . . .
O1 O 0.3863(5) 0.7801(4) 0.3971(2) 0.0327(8) Uani 1 1 d . . .

loop_
_atom_site_aniso_label
_atom_site_aniso_U_11
_atom_site_aniso_U_22
_atom_site_aniso_U_33
_atom_site_aniso_U_23
_atom_site_aniso_U_13
_atom_site_aniso_U_12
Cr1 0.0182(4) 0.0152(3) 0.0154(4) 0.0042(2) 0.0046(3) 0.0093(3)
P1 0.0198(6) 0.0149(5) 0.0180(6) 0.0044(4) 0.0057(4) 0.0076(4)
C21 0.022(2) 0.0198(18) 0.021(2) 0.0074(16) 0.0069(17) 0.0117(18)
C5 0.022(2) 0.0233(19) 0.021(2) 0.0046(16) 0.0049(17) 0.0162(19)
C28 0.025(3) 0.023(2) 0.025(2) 0.0055(17) 0.0039(19) 0.0072(19)
C8 0.029(3) 0.0220(18) 0.014(2) 0.0018(15) 0.0069(17) 0.0188(19)
C3 0.026(2) 0.0224(19) 0.017(2) 0.0079(16) 0.0137(17) 0.0171(19)
C15 0.025(2) 0.0133(16) 0.022(2) 0.0049(15) 0.0094(18) 0.0071(17)
C2 0.014(2) 0.025(2) 0.018(2) 0.0067(16) 0.0032(16) 0.0090(18)
C4 0.019(2) 0.0202(18) 0.026(2) 0.0046(16) 0.0085(18) 0.0122(18)
C27 0.022(2) 0.0217(19) 0.022(2) 0.0050(16) 0.0088(18) 0.0121(18)
C9 0.030(3) 0.028(2) 0.030(3) 0.0147(19) 0.011(2) 0.017(2)
C32 0.028(3) 0.0215(19) 0.022(2) 0.0070(17) 0.0100(19) 0.0132(19)
C1 0.028(3) 0.0204(19) 0.021(2) -0.0023(16) 0.0031(19) 0.0121(19)
C31 0.036(3) 0.032(2) 0.027(3) 0.0122(19) 0.012(2) 0.023(2)
C10 0.020(2) 0.025(2) 0.037(3) 0.0069(19) 0.006(2) 0.0095(19)
C13 0.028(3) 0.0212(19) 0.029(3) -0.0009(17) 0.007(2) 0.010(2)
C7 0.020(2) 0.0171(18) 0.029(2) 0.0029(16) 0.0093(18) 0.0112(18)
C16 0.021(2) 0.0222(19) 0.025(2) 0.0030(17) 0.0045(18) 0.0079(19)
C17 0.027(3) 0.0199(19) 0.035(3) 0.0069(18) 0.009(2) 0.0104(19)
C6 0.028(3) 0.0174(18) 0.023(2) 0.0041(16) 0.0073(18) 0.0157(19)
C14 0.027(3) 0.028(2) 0.022(2) 0.0009(18) 0.0008(19) 0.015(2)
C11 0.032(3) 0.034(2) 0.023(2) 0.0089(18) 0.0043(19) 0.023(2)
C24 0.026(3) 0.026(2) 0.043(3) 0.013(2) 0.014(2) 0.011(2)
C25 0.024(3) 0.032(2) 0.033(3) 0.013(2) 0.014(2) 0.014(2)
C23 0.028(3) 0.022(2) 0.041(3) 0.0001(19) 0.010(2) 0.006(2)
C22 0.027(3) 0.0203(19) 0.032(3) 0.0001(18) 0.009(2) 0.0076(19)
C30 0.031(3) 0.042(3) 0.024(3) 0.004(2) 0.002(2) 0.023(2)
C26 0.031(3) 0.023(2) 0.022(2) 0.0057(17) 0.0069(19) 0.013(2)
C29 0.028(3) 0.030(2) 0.027(3) -0.0003(19) 0.003(2) 0.010(2)
C12 0.035(3) 0.022(2) 0.032(3) 0.0095(18) 0.008(2) 0.016(2)
C20 0.039(3) 0.026(2) 0.027(3) 0.0011(18) 0.000(2) 0.017(2)
C19 0.054(4) 0.025(2) 0.020(3) -0.0029(18) 0.005(2) 0.015(2)
C18 0.040(3) 0.0146(18) 0.036(3) 0.0045(18) 0.018(2) 0.010(2)
O2 0.034(2) 0.0176(14) 0.0317(19) 0.0052(13) 0.0061(15) 0.0112(14)
O1 0.024(2) 0.0426(19) 0.035(2) -0.0078(15) 0.0002(15) 0.0209(17)

loop_
_atom_type_symbol
_atom_type_description
_atom_type_scat_dispersion_real
_atom_type_scat_dispersion_imag
_atom_type_scat_source
C C 0.0033 0.0016 'International Tables Vol C Tables 4.2.6.8 and 6.1.1.4'
H H 0.0000 0.0000 'International Tables Vol C Tables 4.2.6.8 and 6.1.1.4'
O O 0.0106 0.0060 'International Tables Vol C Tables 4.2.6.8 and 6.1.1.4'
P P 0.1023 0.0942 'International Tables Vol C Tables 4.2.6.8 and 6.1.1.4'
Cr Cr 0.3209 0.6236 'International Tables Vol C Tables 4.2.6.8 and 6.1.1.4'

loop_
_geom_angle_atom_site_label_1
_geom_angle_atom_site_label_2
_geom_angle_atom_site_label_3
_geom_angle
_geom_angle_site_symmetry_1
_geom_angle_site_symmetry_3
C1 Cr1 C2 89.42(19) . .
C1 Cr1 C3 109.5(2) . .
C2 Cr1 C3 88.31(19) . .
C1 Cr1 C8 84.57(19) . .
C2 Cr1 C8 115.39(18) . .
C3 Cr1 C8 36.81(17) . .
C1 Cr1 C4 146.8(2) . .
C2 Cr1 C4 88.07(18) . .
C3 Cr1 C4 37.41(16) . .
C8 Cr1 C4 66.88(17) . .
C1 Cr1 C7 89.08(18) . .
C2 Cr1 C7 152.96(19) . .
C3 Cr1 C7 66.85(16) . .
C8 Cr1 C7 37.63(15) . .
C4 Cr1 C7 78.66(16) . .
C1 Cr1 C5 154.41(18) . .
C2 Cr1 C5 115.04(18) . .
C3 Cr1 C5 66.29(16) . .
C8 Cr1 C5 78.31(16) . .
C4 Cr1 C5 36.46(15) . .
C7 Cr1 C5 65.80(16) . .
C1 Cr1 C6 118.74(18) . .
C2 Cr1 C6 151.41(19) . .
C3 Cr1 C6 78.09(16) . .
C8 Cr1 C6 66.35(15) . .
C4 Cr1 C6 65.86(16) . .
C7 Cr1 C6 36.27(15) . .
C5 Cr1 C6 36.39(16) . .
C1 Cr1 P1 88.11(16) . .
C2 Cr1 P1 87.30(15) . .
C3 Cr1 P1 161.85(13) . .
C8 Cr1 P1 155.99(12) . .
C4 Cr1 P1 124.77(12) . .
C7 Cr1 P1 119.62(12) . .
C5 Cr1 P1 99.86(12) . .
C6 Cr1 P1 97.82(12) . .
C27 P1 C21 102.0(2) . .
C27 P1 C15 100.1(2) . .
C21 P1 C15 98.8(2) . .
C27 P1 Cr1 117.75(16) . .
C21 P1 Cr1 117.50(15) . .
C15 P1 Cr1 117.48(14) . .
C22 C21 C26 117.5(4) . .
C22 C21 P1 118.3(4) . .
C26 C21 P1 124.2(3) . .
C4 C5 C6 120.0(4) . .
C4 C5 C11 120.8(4) . .
C6 C5 C11 118.8(4) . .
C4 C5 Cr1 69.9(3) . .
C6 C5 Cr1 72.2(2) . .
C11 C5 Cr1 137.0(3) . .
C29 C28 C27 120.8(4) . .
C3 C8 C7 120.4(4) . .
C3 C8 C14 121.7(4) . .
C7 C8 C14 117.9(4) . .
C3 C8 Cr1 71.6(2) . .
C7 C8 Cr1 73.1(3) . .
C14 C8 Cr1 129.0(3) . .
C8 C3 C4 120.2(4) . .
C8 C3 C9 120.9(4) . .
C4 C3 C9 118.8(4) . .
C8 C3 Cr1 71.6(3) . .
C4 C3 Cr1 71.7(3) . .
C9 C3 Cr1 132.2(3) . .
C20 C15 C16 118.0(4) . .
C20 C15 P1 124.1(4) . .
C16 C15 P1 118.0(3) . .
O2 C2 Cr1 177.7(4) . .
C5 C4 C3 120.1(4) . .
C5 C4 C10 121.0(4) . .
C3 C4 C10 118.8(4) . .
C5 C4 Cr1 73.7(3) . .
C3 C4 Cr1 70.9(3) . .
C10 C4 Cr1 129.0(3) . .
C28 C27 C32 118.4(4) . .
C28 C27 P1 118.0(3) . .
C32 C27 P1 123.5(3) . .
C31 C32 C27 120.5(4) . .
O1 C1 Cr1 174.9(4) . .
C30 C31 C32 120.2(4) . .
C6 C7 C8 118.8(4) . .
C6 C7 C13 122.9(4) . .
C8 C7 C13 118.3(4) . .
C6 C7 Cr1 72.7(2) . .
C8 C7 Cr1 69.3(2) . .
C13 C7 Cr1 131.8(3) . .
C17 C16 C15 120.5(4) . .
C16 C17 C18 121.1(5) . .
C7 C6 C5 120.5(4) . .
C7 C6 C12 121.5(4) . .
C5 C6 C12 117.8(4) . .
C7 C6 Cr1 71.1(2) . .
C5 C6 Cr1 71.4(2) . .
C12 C6 Cr1 134.6(4) . .
C23 C24 C25 120.1(5) . .
C26 C25 C24 120.0(5) . .
C24 C23 C22 119.5(5) . .
C23 C22 C21 121.9(5) . .
C29 C30 C31 120.1(4) . .
C25 C26 C21 121.0(4) . .
C30 C29 C28 119.9(5) . .
C15 C20 C19 120.9(5) . .
C18 C19 C20 120.2(5) . .
C19 C18 C17 119.2(5) . .

loop_
_geom_bond_atom_site_label_1
_geom_bond_atom_site_label_2
_geom_bond_distance
_geom_bond_site_symmetry_2
Cr1 C1 1.804(5) .
Cr1 C2 1.812(4) .
Cr1 C3 2.217(5) .
Cr1 C8 2.216(4) .
Cr1 C4 2.228(5) .
Cr1 C7 2.267(4) .
Cr1 C5 2.277(4) .
Cr1 C6 2.288(4) .
Cr1 P1 2.2988(17) .
P1 C27 1.835(4) .
P1 C21 1.843(5) .
P1 C15 1.857(5) .
C21 C22 1.389(6) .
C21 C26 1.389(7) .
C5 C4 1.410(6) .
C5 C6 1.425(6) .
C5 C11 1.515(6) .
C28 C29 1.393(7) .
C28 C27 1.397(6) .
C8 C3 1.400(6) .
C8 C7 1.447(6) .
C8 C14 1.506(6) .
C3 C4 1.425(6) .
C3 C9 1.520(6) .
C15 C20 1.377(7) .
C15 C16 1.401(6) .
C2 O2 1.170(5) .
C4 C10 1.518(6) .
C27 C32 1.402(6) .
C32 C31 1.388(7) .
C1 O1 1.174(6) .
C31 C30 1.385(7) .
C13 C7 1.507(6) .
C7 C6 1.418(6) .
C16 C17 1.374(7) .
C17 C18 1.379(7) .
C6 C12 1.512(6) .
C24 C23 1.362(8) .
C24 C25 1.387(7) .
C25 C26 1.380(7) .
C23 C22 1.384(7) .
C30 C29 1.383(7) .
C20 C19 1.402(7) .
C19 C18 1.365(8) .
